data_8100490
loop_
_publ_author_name
'Ziegler, Thomas'
'\`Alvarez Mic\'o, Xavier'
'Richter, Markus'
'Schwarz, Simon'
'Str\"ahle, Joachim'
'Subramanian, Lakshminarayanapuram Ramaswam\'i'

_publ_section_title
;
Crystal structure of nonafluoro-{N-[(E)-2-(2-hydroxy-phenyl)diazenyl]-phenyl}-
1-butanesulfonamide, C~16~H~10~F~9~N~3~O~3~S
;
_journal_issue 4
_journal_name_full 'Zeitschrift f\"ur Kristallographie - New Crystal Structures'
_journal_page_first 549
_journal_page_last 550
_journal_volume 218
_journal_year 2003
_chemical_formula_structural 'C16 H10 F9 N3 O3 S'
_chemical_formula_sum 'C16 H10 F9 N3 O3 S'
_chemical_formula_weight 495.33
_space_group_IT_number 14
_symmetry_cell_setting monoclinic
_symmetry_space_group_name_Hall '-P 2ybc'
_symmetry_space_group_name_H-M 'P 1 21/c 1'
_cell_angle_alpha 90.00
_cell_angle_beta 90.446(8)
_cell_angle_gamma 90.00
_cell_formula_units_Z 4
_cell_length_a 5.6549(3)
_cell_length_b 12.2550(9)
_cell_length_c 27.170(6)
_cell_measurement_temperature 213(2)
_cell_volume 1882.9(5)
_diffrn_ambient_temperature 213(2)
_exptl_crystal_density_diffrn 1.747
_cod_original_sg_symbol_H-M 'P 21/c'
_cod_original_formula_sum 'C16 H10 F9 N3 O3 S1'
_cod_database_code 8100490

loop_
_symmetry_equiv_pos_as_xyz
'x, y, z'
'-x, y+1/2, -z+1/2'
'-x, -y, -z'
'x, -y-1/2, z-1/2'

loop_
_atom_site_label
_atom_site_type_symbol
_atom_site_fract_x
_atom_site_fract_y
_atom_site_fract_z
_atom_site_U_iso_or_equiv
_atom_site_adp_type
_atom_site_occupancy
_atom_site_calc_flag
_atom_site_refinement_flags
_atom_site_disorder_assembly
_atom_site_disorder_group
O3 O -0.8946(6) -0.0445(3) 0.05049(14) 0.0599(10) Uani 1 d . . .
C21 C -0.7440(9) -0.0772(4) 0.08612(17) 0.0486(11) Uani 1 d . . .
C22 C -0.7995(11) -0.1683(4) 0.1138(2) 0.0572(13) Uani 1 d . . .
C23 C -0.6516(10) -0.2051(4) 0.1505(2) 0.0594(13) Uani 1 d . . .
C24 C -0.4399(11) -0.1506(5) 0.1609(2) 0.0610(14) Uani 1 d . . .
C25 C -0.3810(9) -0.0605(4) 0.13385(18) 0.0522(12) Uani 1 d . . .
C26 C -0.5293(8) -0.0226(4) 0.09610(16) 0.0451(10) Uani 1 d . . .
N2 N -0.5844(7) 0.1081(3) 0.03814(13) 0.0439(9) Uani 1 d . . .
N3 N -0.4498(7) 0.0716(3) 0.07190(13) 0.0435(9) Uani 1 d . . .
C11 C -0.3124(8) 0.2696(4) 0.02413(16) 0.0440(10) Uani 1 d . . .
C12 C -0.2734(10) 0.3617(4) -0.00401(19) 0.0547(12) Uani 1 d . . .
C13 C -0.4322(10) 0.3923(4) -0.0401(2) 0.0564(13) Uani 1 d . . .
C14 C -0.6318(10) 0.3313(4) -0.04932(19) 0.0546(13) Uani 1 d . . .
C15 C -0.6711(9) 0.2372(4) -0.02299(17) 0.0494(11) Uani 1 d . . .
C16 C -0.5146(8) 0.2053(3) 0.01411(15) 0.0427(10) Uani 1 d . . .
N1 N -0.1531(8) 0.2336(3) 0.06150(15) 0.0522(10) Uani 1 d . . .
C1 C -0.1490(16) 0.5696(6) 0.2545(2) 0.0831(19) Uani 1 d . . .
F11 F -0.3196(14) 0.6289(7) 0.2748(3) 0.185(3) Uani 1 d . . .
F12 F -0.0894(13) 0.5115(5) 0.29060(18) 0.148(2) Uani 1 d . . .
F13 F 0.0142(18) 0.6305(6) 0.2427(2) 0.216(5) Uani 1 d . . .
C2 C -0.2543(18) 0.5049(7) 0.2132(3) 0.100(2) Uani 1 d . . .
F21 F -0.4279(8) 0.4449(6) 0.22669(19) 0.132(2) Uani 1 d . . .
F22 F -0.3501(17) 0.5810(6) 0.1810(2) 0.198(4) Uani 1 d . . .
C3 C -0.0820(10) 0.4394(4) 0.18077(19) 0.0576(13) Uani 1 d . . .
F31 F 0.0546(11) 0.5106(5) 0.15978(17) 0.146(3) Uani 1 d . . .
F32 F 0.0464(11) 0.3795(4) 0.2112(2) 0.153(3) Uani 1 d . . .
C4 C -0.1952(9) 0.3632(4) 0.14262(18) 0.0529(12) Uani 1 d . . .
F41 F -0.3634(6) 0.4169(3) 0.11766(12) 0.0762(10) Uani 1 d . . .
F42 F -0.2985(7) 0.2798(3) 0.16552(12) 0.0792(11) Uani 1 d . . .
S1 S 0.0117(2) 0.30580(10) 0.09715(4) 0.0515(4) Uani 1 d . . .
O1 O 0.1050(7) 0.3965(3) 0.07172(14) 0.0681(11) Uani 1 d . . .
O2 O 0.1576(7) 0.2326(3) 0.12436(16) 0.0728(11) Uani 1 d . . .
H1 H -0.400(10) 0.452(5) -0.060(2) 0.066(16) Uiso 1 d . . .
H2 H -0.833(10) 0.194(4) -0.0261(19) 0.057(14) Uiso 1 d . . .
H3 H -0.694(10) -0.266(5) 0.170(2) 0.061(15) Uiso 1 d . . .
H4 H -0.130(11) 0.402(5) -0.004(2) 0.063(16) Uiso 1 d . . .
H5 H -0.226(12) -0.014(6) 0.144(2) 0.083(19) Uiso 1 d . . .
H6 H -0.867(12) 0.021(6) 0.040(2) 0.074(19) Uiso 1 d . . .
H7 H -0.364(9) -0.169(4) 0.186(2) 0.048(14) Uiso 1 d . . .
H8 H -0.923(13) -0.195(5) 0.102(2) 0.07(2) Uiso 1 d . . .
H9 H -0.180(10) 0.169(5) 0.074(2) 0.056(15) Uiso 1 d . . .
H10 H -0.721(12) 0.347(5) -0.069(2) 0.07(2) Uiso 1 d . . .

loop_
_atom_site_aniso_label
_atom_site_aniso_U_11
_atom_site_aniso_U_22
_atom_site_aniso_U_33
_atom_site_aniso_U_23
_atom_site_aniso_U_13
_atom_site_aniso_U_12
O3 0.052(2) 0.058(2) 0.070(2) 0.0127(18) -0.0078(16) -0.0126(17)
C21 0.052(3) 0.045(2) 0.049(2) -0.002(2) 0.005(2) -0.002(2)
C22 0.056(3) 0.052(3) 0.064(3) 0.005(2) 0.007(3) -0.010(2)
C23 0.067(4) 0.048(3) 0.063(3) 0.009(2) 0.013(3) 0.000(2)
C24 0.072(4) 0.058(3) 0.052(3) 0.007(2) -0.004(3) 0.008(3)
C25 0.056(3) 0.046(3) 0.054(3) -0.002(2) -0.001(2) 0.001(2)
C26 0.048(3) 0.040(2) 0.047(2) -0.0041(18) 0.0059(19) -0.0003(19)
N2 0.046(2) 0.0415(19) 0.0445(19) -0.0017(15) 0.0038(16) -0.0036(16)
N3 0.047(2) 0.0381(19) 0.0453(19) -0.0044(15) 0.0029(16) 0.0004(15)
C11 0.047(3) 0.042(2) 0.043(2) -0.0052(18) 0.0035(19) -0.0015(19)
C12 0.059(3) 0.047(3) 0.059(3) -0.001(2) -0.002(2) -0.010(2)
C13 0.066(3) 0.047(3) 0.056(3) 0.005(2) 0.003(2) -0.005(2)
C14 0.061(3) 0.058(3) 0.045(3) 0.007(2) -0.003(2) -0.002(2)
C15 0.049(3) 0.051(3) 0.048(2) -0.002(2) 0.001(2) -0.006(2)
C16 0.048(3) 0.040(2) 0.039(2) -0.0049(17) 0.0064(18) -0.0012(18)
N1 0.058(3) 0.041(2) 0.058(2) -0.0033(18) -0.0059(19) -0.0041(18)
C1 0.122(6) 0.074(4) 0.054(3) -0.009(3) 0.003(3) -0.005(4)
F11 0.191(7) 0.209(7) 0.155(5) -0.099(6) -0.010(5) 0.042(6)
F12 0.210(7) 0.154(5) 0.080(3) 0.013(3) -0.054(4) -0.036(5)
F13 0.328(10) 0.192(7) 0.129(4) -0.098(5) 0.110(6) -0.175(8)
C2 0.135(8) 0.096(5) 0.069(4) -0.011(4) 0.008(4) -0.002(5)
F21 0.084(3) 0.198(6) 0.113(3) -0.070(4) 0.029(3) -0.032(3)
F22 0.323(10) 0.163(6) 0.106(4) -0.040(4) -0.084(5) 0.145(7)
C3 0.060(3) 0.055(3) 0.058(3) 0.002(2) -0.001(2) -0.003(2)
F31 0.197(6) 0.138(4) 0.104(3) -0.059(3) 0.071(3) -0.115(4)
F32 0.176(5) 0.115(4) 0.165(5) -0.054(3) -0.120(4) 0.065(4)
C4 0.055(3) 0.049(3) 0.055(3) 0.007(2) -0.001(2) -0.002(2)
F41 0.069(2) 0.095(2) 0.0644(18) -0.0101(17) -0.0168(15) 0.0261(18)
F42 0.093(3) 0.074(2) 0.071(2) 0.0021(17) 0.0173(18) -0.0279(19)
S1 0.0461(8) 0.0517(7) 0.0567(7) -0.0050(5) -0.0039(5) -0.0082(5)
O1 0.070(2) 0.071(2) 0.063(2) -0.0077(18) 0.0046(18) -0.033(2)
O2 0.057(2) 0.073(2) 0.088(3) -0.011(2) -0.022(2) 0.0069(19)

loop_
_geom_bond_atom_site_label_1
_geom_bond_atom_site_label_2
_geom_bond_distance
_geom_bond_site_symmetry_2
_geom_bond_publ_flag
O3 C21 1.346(6) . ?
C21 C22 1.385(7) . ?
C21 C26 1.410(7) . ?
C22 C23 1.372(8) . ?
C23 C24 1.397(8) . ?
C24 C25 1.368(8) . ?
C25 C26 1.400(7) . ?
C26 N3 1.404(6) . ?
N2 N3 1.269(5) . ?
N2 C16 1.416(6) . ?
C11 C12 1.382(7) . ?
C11 C16 1.413(6) . ?
C11 N1 1.422(6) . ?
C12 C13 1.377(8) . ?
C13 C14 1.375(8) . ?
C14 C15 1.376(7) . ?
C15 C16 1.392(7) . ?
N1 S1 1.605(4) . ?
C1 F13 1.231(9) . ?
C1 F12 1.257(8) . ?
C1 F11 1.331(10) . ?
C1 C2 1.494(10) . ?
C2 F21 1.283(10) . ?
C2 F22 1.385(9) . ?
C2 C3 1.543(10) . ?
C3 F31 1.300(7) . ?
C3 F32 1.319(7) . ?
C3 C4 1.532(7) . ?
C4 F42 1.334(6) . ?
C4 F41 1.337(6) . ?
C4 S1 1.847(5) . ?
S1 O1 1.413(4) . ?
S1 O2 1.422(4) . ?

loop_
_cod_related_entry_id
_cod_related_entry_database
_cod_related_entry_code
1 ChemSpider 30653814
